data_4348526
loop_
_publ_author_name
'Liu, Qiong'
'Zhang, Xiangyu'
'Yang, Zhihua'
'Zhang, Fangfang'
'Liu, Lili'
'Han, Jian'
'Li, Zhi'
'Pan, Shilie'

_publ_section_title
;
 K3B3O4(OH)4&#x00B7;2H2O: A UV Nonlinear Optical Crystal with Isolated
 [B3O4(OH)4](3-) Anion Groups.
;
_journal_issue 17
_journal_name_full 'Inorganic chemistry'
_journal_page_first 8744
_journal_page_last 8749
_journal_paper_doi 10.1021/acs.inorgchem.6b01298
_journal_volume 55
_journal_year 2016
_chemical_formula_sum 'B3 H8 K3 O10'
_chemical_formula_weight 317.79
_chemical_name_common K3B3O10H8
_space_group_IT_number 36
_space_group_name_Hall 'C 2c -2'
_space_group_name_H-M_alt 'C m c 21'
_symmetry_cell_setting orthorhombic
_symmetry_space_group_name_H-M 'C m c 21'
_atom_sites_solution_hydrogens geom
_atom_sites_solution_primary direct
_atom_sites_solution_secondary difmap
_audit_creation_method SHELXL-97
_cell_angle_alpha 90.00
_cell_angle_beta 90.00
_cell_angle_gamma 90.00
_cell_formula_units_Z 4
_cell_length_a 13.806(4)
_cell_length_b 7.910(2)
_cell_length_c 9.093(3)
_cell_measurement_reflns_used 1614
_cell_measurement_temperature 296(2)
_cell_measurement_theta_max 27.44
_cell_measurement_theta_min 2.95
_cell_volume 993.0(5)
_computing_cell_refinement 'Bruker SMART'
_computing_data_collection 'Bruker SMART'
_computing_data_reduction 'Bruker SAINT'
_computing_molecular_graphics 'Bruker SHELXTL'
_computing_publication_material 'Bruker SHELXTL'
_computing_structure_refinement 'SHELXL-97 (Sheldrick, 1997)'
_computing_structure_solution 'SHELXS-97 (Sheldrick, 1990)'
_diffrn_ambient_temperature 296(2)
_diffrn_measured_fraction_theta_full 1.000
_diffrn_measured_fraction_theta_max 1.000
_diffrn_measurement_device_type 'CCD area detector'
_diffrn_measurement_method 'phi and omega scans'
_diffrn_radiation_monochromator graphite
_diffrn_radiation_source 'fine-focus sealed tube'
_diffrn_radiation_type MoK\a
_diffrn_radiation_wavelength 0.71073
_diffrn_reflns_av_R_equivalents 0.0256
_diffrn_reflns_av_sigmaI/netI 0.0245
_diffrn_reflns_limit_h_max 17
_diffrn_reflns_limit_h_min -17
_diffrn_reflns_limit_k_max 10
_diffrn_reflns_limit_k_min -10
_diffrn_reflns_limit_l_max 11
_diffrn_reflns_limit_l_min -6
_diffrn_reflns_number 2920
_diffrn_reflns_theta_full 27.44
_diffrn_reflns_theta_max 27.44
_diffrn_reflns_theta_min 2.95
_exptl_absorpt_coefficient_mu 1.410
_exptl_absorpt_correction_T_max 0.7895
_exptl_absorpt_correction_T_min 0.6978
_exptl_absorpt_correction_type numerical
_exptl_crystal_colour colorless
_exptl_crystal_density_diffrn 2.126
_exptl_crystal_density_method 'not measured'
_exptl_crystal_description block
_exptl_crystal_F_000 640
_exptl_crystal_size_max 0.275
_exptl_crystal_size_mid 0.251
_exptl_crystal_size_min 0.176
_refine_diff_density_max 0.684
_refine_diff_density_min -0.549
_refine_diff_density_rms 0.140
_refine_ls_abs_structure_details 'Flack H D (1983), Acta Cryst. A39, 876-881'
_refine_ls_abs_structure_Flack -0.14(17)
_refine_ls_extinction_method none
_refine_ls_goodness_of_fit_ref 1.130
_refine_ls_hydrogen_treatment mixed
_refine_ls_matrix_type full
_refine_ls_number_parameters 79
_refine_ls_number_reflns 847
_refine_ls_number_restraints 1
_refine_ls_restrained_S_all 1.129
_refine_ls_R_factor_all 0.0482
_refine_ls_R_factor_gt 0.0457
_refine_ls_shift/su_max 0.000
_refine_ls_shift/su_mean 0.000
_refine_ls_structure_factor_coef Fsqd
_refine_ls_weighting_details 'calc w=1/[\s^2^(Fo^2^)+(0.0708P)^2^+8.6911P] where P=(Fo^2^+2Fc^2^)/3'
_refine_ls_weighting_scheme calc
_refine_ls_wR_factor_gt 0.1458
_refine_ls_wR_factor_ref 0.1480
_reflns_number_gt 813
_reflns_number_total 847
_reflns_threshold_expression >2sigma(I)
_cod_data_source_file ic6b01298_si_002.cif
_cod_data_source_block a
_cod_depositor_comments
;
The following automatic conversions were performed:

data item '_symmetry_cell_setting' value 'Orthorhombic' was changed
to 'orthorhombic' in accordance with the
/home/saulius/struct/COD-crude-data/automatic-downloads/DataCite-retrospective/ACS/depositions/lib/dictionaries/cif_core.dic
dictionary named 'cif_core.dic' version 2.4.2 last updated on
2011-04-26.

Automatic conversion script
Id: cif_fix_values 6909 2019-04-08 15:41:33Z antanas 
;
_cod_original_cell_volume 993.1(5)
_cod_original_sg_symbol_H-M 'Cmc2(1) '
_cod_original_formula_sum ' B3 H8 K3 O10'
_cod_database_code 4348526

loop_
_symmetry_equiv_pos_as_xyz
'x, y, z'
'-x, -y, z+1/2'
'x, -y, z+1/2'
'-x, y, z'
'x+1/2, y+1/2, z'
'-x+1/2, -y+1/2, z+1/2'
'x+1/2, -y+1/2, z+1/2'
'-x+1/2, y+1/2, z'

loop_
_atom_site_label
_atom_site_type_symbol
_atom_site_fract_x
_atom_site_fract_y
_atom_site_fract_z
_atom_site_U_iso_or_equiv
_atom_site_adp_type
_atom_site_occupancy
_atom_site_symmetry_multiplicity
_atom_site_calc_flag
_atom_site_refinement_flags
K1 K 1.0000 1.0705(2) 0.6335(3) 0.0298(5) Uani 1 2 d S
K2 K 0.71159(8) 0.95266(13) 0.6438(2) 0.0231(3) Uani 1 1 d .
B1 B 0.5902(6) 0.7531(11) 0.9382(11) 0.0312(18) Uani 1 1 d .
B2 B 0.5000 1.0218(16) 0.8784(18) 0.031(3) Uani 1 2 d S
O1 O 0.6240(4) 0.7340(8) 1.0925(7) 0.0383(13) Uani 1 1 d .
O2 O 0.6612(5) 0.6711(8) 0.4393(8) 0.0450(16) Uani 1 1 d .
O3 O 0.6656(4) 0.6692(8) 0.8455(7) 0.0390(15) Uani 1 1 d .
O4 O 0.5860(4) 0.9376(6) 0.8992(8) 0.0382(14) Uani 1 1 d .
O5 O 0.5000 1.1832(9) 0.8356(11) 0.039(2) Uani 1 2 d S
O6 O 0.5000 0.6700(10) 0.9126(10) 0.0358(18) Uani 1 2 d S
H1 H 0.5885 0.7562 1.1620 0.043 Uiso 1 1 d R
H2 H 0.6150 0.7119 0.4086 0.043 Uiso 1 1 d R
H3 H 0.6624 0.5731 0.4112 0.043 Uiso 1 1 d R
H4 H 0.7117 0.7136 0.8713 0.043 Uiso 1 1 d R

loop_
_atom_site_aniso_label
_atom_site_aniso_U_11
_atom_site_aniso_U_22
_atom_site_aniso_U_33
_atom_site_aniso_U_23
_atom_site_aniso_U_13
_atom_site_aniso_U_12
K1 0.0305(8) 0.0338(9) 0.0252(11) -0.0098(12) 0.000 0.000
K2 0.0219(5) 0.0249(5) 0.0226(7) 0.0041(8) 0.0016(7) 0.0057(4)
B1 0.029(3) 0.033(4) 0.032(5) 0.003(4) 0.001(4) 0.000(3)
B2 0.033(5) 0.026(7) 0.035(7) 0.001(6) 0.000 0.000
O1 0.036(2) 0.047(3) 0.033(3) -0.005(2) -0.001(2) 0.007(2)
O2 0.050(3) 0.037(3) 0.048(4) -0.004(3) -0.010(3) 0.006(3)
O3 0.030(3) 0.043(3) 0.043(4) -0.003(3) 0.002(3) 0.002(2)
O4 0.031(2) 0.028(2) 0.056(4) 0.004(2) 0.001(3) -0.0005(19)
O5 0.035(4) 0.032(4) 0.050(6) 0.006(4) 0.000 0.000
O6 0.030(3) 0.037(4) 0.040(5) 0.003(3) 0.000 0.000

loop_
_atom_type_symbol
_atom_type_description
_atom_type_scat_dispersion_real
_atom_type_scat_dispersion_imag
_atom_type_scat_source
K K 0.2009 0.2494 'International Tables Vol C Tables 4.2.6.8 and 6.1.1.4'
B B 0.0013 0.0007 'International Tables Vol C Tables 4.2.6.8 and 6.1.1.4'
O O 0.0106 0.0060 'International Tables Vol C Tables 4.2.6.8 and 6.1.1.4'
H H 0.0000 0.0000 'International Tables Vol C Tables 4.2.6.8 and 6.1.1.4'

loop_
_geom_angle_atom_site_label_1
_geom_angle_atom_site_label_2
_geom_angle_atom_site_label_3
_geom_angle
_geom_angle_site_symmetry_1
_geom_angle_site_symmetry_3
O6 K1 O6 153.8(2) 5 6_664
O6 K1 O2 119.45(17) 5 8_655
O6 K1 O2 75.58(18) 6_664 8_655
O6 K1 O2 119.45(17) 5 5
O6 K1 O2 75.58(18) 6_664 5
O2 K1 O2 97.9(3) 8_655 5
O6 K1 O1 111.1(2) 5 6_664
O6 K1 O1 49.69(16) 6_664 6_664
O2 K1 O1 73.11(16) 8_655 6_664
O2 K1 O1 125.2(2) 5 6_664
O6 K1 O1 111.1(2) 5 7_564
O6 K1 O1 49.69(16) 6_664 7_564
O2 K1 O1 125.2(2) 8_655 7_564
O2 K1 O1 73.12(16) 5 7_564
O1 K1 O1 70.2(2) 6_664 7_564
O6 K1 O3 47.88(12) 5 5
O6 K1 O3 128.80(13) 6_664 5
O2 K1 O3 149.67(14) 8_655 5
O2 K1 O3 75.36(15) 5 5
O1 K1 O3 135.04(19) 6_664 5
O1 K1 O3 81.79(16) 7_564 5
O6 K1 O3 47.88(12) 5 8_655
O6 K1 O3 128.80(13) 6_664 8_655
O2 K1 O3 75.36(15) 8_655 8_655
O2 K1 O3 149.67(14) 5 8_655
O1 K1 O3 81.79(16) 6_664 8_655
O1 K1 O3 135.04(19) 7_564 8_655
O3 K1 O3 95.4(2) 5 8_655
O6 K1 O5 127.0(2) 5 6_674
O6 K1 O5 79.2(2) 6_664 6_674
O2 K1 O5 49.95(14) 8_655 6_674
O2 K1 O5 49.95(14) 5 6_674
O1 K1 O5 111.75(18) 6_664 6_674
O1 K1 O5 111.75(18) 7_564 6_674
O3 K1 O5 111.03(16) 5 6_674
O3 K1 O5 111.03(16) 8_655 6_674
O6 K1 B1 137.0(2) 5 6_664
O6 K1 B1 24.64(17) 6_664 6_664
O2 K1 B1 67.0(2) 8_655 6_664
O2 K1 B1 99.7(2) 5 6_664
O1 K1 B1 26.29(19) 6_664 6_664
O1 K1 B1 61.98(19) 7_564 6_664
O3 K1 B1 142.89(19) 5 6_664
O3 K1 B1 104.38(19) 8_655 6_664
O5 K1 B1 90.9(2) 6_674 6_664
O6 K1 B1 137.0(2) 5 7_564
O6 K1 B1 24.64(16) 6_664 7_564
O2 K1 B1 99.7(2) 8_655 7_564
O2 K1 B1 67.0(2) 5 7_564
O1 K1 B1 61.98(19) 6_664 7_564
O1 K1 B1 26.29(19) 7_564 7_564
O3 K1 B1 104.38(19) 5 7_564
O3 K1 B1 142.89(19) 8_655 7_564
O5 K1 B1 90.9(2) 6_674 7_564
B1 K1 B1 43.6(3) 6_664 7_564
O6 K1 B1 23.94(16) 5 5
O6 K1 B1 153.30(18) 6_664 5
O2 K1 B1 131.0(2) 8_655 5
O2 K1 B1 95.6(2) 5 5
O1 K1 B1 131.6(2) 6_664 5
O1 K1 B1 103.7(2) 7_564 5
O3 K1 B1 26.34(18) 5 5
O3 K1 B1 69.60(19) 8_655 5
O5 K1 B1 114.7(2) 6_674 5
B1 K1 B1 154.3(2) 6_664 5
B1 K1 B1 128.8(2) 7_564 5
O1 K2 O1 143.6(2) 6_664 3_574
O1 K2 O4 127.43(18) 6_664 .
O1 K2 O4 84.92(16) 3_574 .
O1 K2 O4 121.0(2) 6_664 3_574
O1 K2 O4 50.18(16) 3_574 3_574
O4 K2 O4 105.32(17) . 3_574
O1 K2 O3 82.86(17) 6_664 .
O1 K2 O3 132.89(18) 3_574 .
O4 K2 O3 49.14(16) . .
O4 K2 O3 124.24(16) 3_574 .
O1 K2 O2 71.67(18) 6_664 .
O1 K2 O2 117.2(2) 3_574 .
O4 K2 O2 109.21(19) . .
O4 K2 O2 67.21(17) 3_574 .
O3 K2 O2 76.78(16) . .
O1 K2 O3 86.81(17) 6_664 8_655
O1 K2 O3 80.90(17) 3_574 8_655
O4 K2 O3 82.71(18) . 8_655
O4 K2 O3 128.25(17) 3_574 8_655
O3 K2 O3 100.0(2) . 8_655
O2 K2 O3 158.45(19) . 8_655
O1 K2 O2 74.25(18) 6_664 8_655
O1 K2 O2 69.47(19) 3_574 8_655
O4 K2 O2 147.72(17) . 8_655
O4 K2 O2 73.47(18) 3_574 8_655
O3 K2 O2 156.59(19) . 8_655
O2 K2 O2 100.1(2) . 8_655
O3 K2 O2 74.32(15) 8_655 8_655
O1 K2 O3 44.58(16) 6_664 6_664
O1 K2 O3 109.85(19) 3_574 6_664
O4 K2 O3 160.32(16) . 6_664
O4 K2 O3 76.77(16) 3_574 6_664
O3 K2 O3 113.12(8) . 6_664
O2 K2 O3 52.91(16) . 6_664
O3 K2 O3 111.75(19) 8_655 6_664
O2 K2 O3 51.95(13) 8_655 6_664
O1 K2 O2 63.06(17) 6_664 6_665
O1 K2 O2 128.20(19) 3_574 6_665
O4 K2 O2 70.12(17) . 6_665
O4 K2 O2 175.44(17) 3_574 6_665
O3 K2 O2 52.87(14) . 6_665
O2 K2 O2 113.78(8) . 6_665
O3 K2 O2 52.21(14) 8_655 6_665
O2 K2 O2 110.4(2) 8_655 6_665
O3 K2 O2 107.47(13) 6_664 6_665
O1 K2 B1 132.6(2) 6_664 3_574
O1 K2 B1 25.16(19) 3_574 3_574
O4 K2 B1 99.93(18) . 3_574
O4 K2 B1 25.94(17) 3_574 3_574
O3 K2 B1 138.32(18) . 3_574
O2 K2 B1 93.0(2) . 3_574
O3 K2 B1 102.73(19) 8_655 3_574
O2 K2 B1 64.5(2) 8_655 3_574
O3 K2 B1 90.07(19) 6_664 3_574
O2 K2 B1 153.09(19) 6_665 3_574
O1 K2 K1 46.72(13) 6_664 .
O1 K2 K1 102.41(12) 3_574 .
O4 K2 K1 127.57(14) . .
O4 K2 K1 119.19(13) 3_574 .
O3 K2 K1 113.26(12) . .
O2 K2 K1 112.50(14) . .
O3 K2 K1 48.70(12) 8_655 .
O2 K2 K1 45.96(15) 8_655 .
O3 K2 K1 63.45(11) 6_664 .
O2 K2 K1 64.88(12) 6_665 .
B1 K2 K1 108.00(14) 3_574 .
O6 B1 O1 112.4(7) . .
O6 B1 O3 108.1(7) . .
O1 B1 O3 105.6(6) . .
O6 B1 O4 112.0(7) . .
O1 B1 O4 109.5(7) . .
O3 B1 O4 109.0(7) . .
O6 B1 K1 53.9(5) . 6_665
O1 B1 K1 62.6(4) . 6_665
O3 B1 K1 102.6(5) . 6_665
O4 B1 K1 148.4(5) . 6_665
O6 B1 K1 49.1(5) . 5_445
O1 B1 K1 148.2(5) . 5_445
O3 B1 K1 66.6(4) . 5_445
O4 B1 K1 102.0(5) . 5_445
K1 B1 K1 88.3(2) 6_665 5_445
O6 B1 K2 146.0(6) . 3_575
O1 B1 K2 53.1(3) . 3_575
O3 B1 K2 105.6(4) . 3_575
O4 B1 K2 59.2(4) . 3_575
K1 B1 K2 114.3(3) 6_665 3_575
K1 B1 K2 157.4(3) 5_445 3_575
O5 B2 O4 120.2(5) . 4_655
O5 B2 O4 120.2(5) . .
O4 B2 O4 119.5(10) 4_655 .
B1 O1 K2 118.3(4) . 6_665
B1 O1 K2 101.7(4) . 3_575
K2 O1 K2 95.21(17) 6_665 3_575
B1 O1 K1 91.1(4) . 6_665
K2 O1 K1 91.09(18) 6_665 6_665
K2 O1 K1 160.8(3) 3_575 6_665
K1 O2 K2 90.2(2) 5_445 .
K1 O2 K2 85.3(2) 5_445 8_645
K2 O2 K2 84.82(18) . 8_645
K1 O2 K2 142.7(2) 5_445 6_664
K2 O2 K2 126.5(2) . 6_664
K2 O2 K2 91.23(17) 8_645 6_664
B1 O3 K2 99.3(4) . .
B1 O3 K2 169.3(5) . 8_645
K2 O3 K2 86.17(18) . 8_645
B1 O3 K1 87.1(4) . 5_445
K2 O3 K1 87.92(19) . 5_445
K2 O3 K1 83.89(17) 8_645 5_445
B1 O3 K2 91.4(5) . 6_665
K2 O3 K2 127.7(2) . 6_665
K2 O3 K2 92.53(16) 8_645 6_665
K1 O3 K2 144.0(2) 5_445 6_665
B2 O4 B1 122.5(7) . .
B2 O4 K2 112.7(7) . .
B1 O4 K2 101.9(4) . .
B2 O4 K2 118.0(8) . 3_575
B1 O4 K2 94.9(5) . 3_575
K2 O4 K2 103.89(17) . 3_575
B2 O5 K1 108.8(8) . 6_675
B1 O6 B1 121.5(9) . 4_655
B1 O6 K1 107.0(5) . 5_445
B1 O6 K1 107.0(5) 4_655 5_445
B1 O6 K1 101.4(5) . 6_665
B1 O6 K1 101.4(5) 4_655 6_665
K1 O6 K1 119.3(3) 5_445 6_665

loop_
_geom_bond_atom_site_label_1
_geom_bond_atom_site_label_2
_geom_bond_distance
_geom_bond_site_symmetry_2
K1 O6 2.657(10) 5
K1 O6 2.767(9) 6_664
K1 O2 2.951(8) 8_655
K1 O2 2.951(8) 5
K1 O1 2.979(6) 6_664
K1 O1 2.979(6) 7_564
K1 O3 3.091(7) 5
K1 O3 3.091(7) 8_655
K1 O5 3.336(10) 6_674
K1 B1 3.355(9) 6_664
K1 B1 3.355(9) 7_564
K1 B1 3.364(10) 5
K2 O1 2.748(6) 6_664
K2 O1 2.797(6) 3_574
K2 O4 2.901(7) .
K2 O4 2.951(7) 3_574
K2 O3 2.966(7) .
K2 O2 2.984(7) .
K2 O3 3.029(6) 8_655
K2 O2 3.087(7) 8_655
K2 O3 3.341(7) 6_664
K2 O2 3.356(8) 6_665
K2 B1 3.423(9) 3_574
B1 O6 1.427(9) .
B1 O1 1.486(11) .
B1 O3 1.495(10) .
B1 O4 1.503(9) .
B1 K1 3.355(9) 6_665
B1 K1 3.364(10) 5_445
B1 K2 3.423(9) 3_575
B2 O5 1.335(14) .
B2 O4 1.374(8) 4_655
B2 O4 1.374(8) .
O1 K2 2.748(6) 6_665
O1 K2 2.797(6) 3_575
O1 K1 2.979(6) 6_665
O2 K1 2.951(8) 5_445
O2 K2 3.087(7) 8_645
O2 K2 3.356(8) 6_664
O3 K2 3.029(6) 8_645
O3 K1 3.091(7) 5_445
O3 K2 3.341(7) 6_665
O4 K2 2.951(7) 3_575
O5 K1 3.336(10) 6_675
O6 B1 1.427(9) 4_655
O6 K1 2.657(10) 5_445
O6 K1 2.767(9) 6_665
